data_4514089
loop_
_publ_author_name
'Maher, Andrew G.'
'Passard, Guillaume'
'Dogutan, Dilek K.'
'Halbach, Robert L.'
'Anderson, Bryce L.'
'Gagliardi, Christopher J.'
'Taniguchi, Masahiko'
'Lindsey, Jonathan S.'
'Nocera, Daniel G.'

_publ_section_title
;
 Hydrogen Evolution Catalysis by a Sparsely Substituted Cobalt Chlorin
;
_journal_name_full 'ACS Catalysis'
_journal_page_first 3597
_journal_paper_doi 10.1021/acscatal.7b00969
_journal_year 2017
_chemical_formula_moiety 'C38 H34 Co N4'
_chemical_formula_sum 'C38 H34 Co N4'
_chemical_formula_weight 605.62
_chemical_name_systematic
;
 ? 
;
_space_group_crystal_system orthorhombic
_space_group_IT_number 61
_space_group_name_Hall '-P 2ac 2ab'
_space_group_name_H-M_alt 'P b c a'
_symmetry_space_group_name_Hall '-P 2ac 2ab'
_symmetry_space_group_name_H-M 'P b c a'
_atom_sites_solution_hydrogens geom
_atom_sites_solution_primary direct
_atom_sites_solution_secondary difmap
_audit_creation_date 2016-04-04
_audit_creation_method
;
Olex2 1.2
(compiled 2015.09.30 svn.r3233 for OlexSys, GUI svn.r5103)
;
_cell_angle_alpha 90.00
_cell_angle_beta 90.00
_cell_angle_gamma 90.00
_cell_formula_units_Z 8
_cell_length_a 19.2060(9)
_cell_length_b 15.8073(7)
_cell_length_c 19.2815(9)
_cell_measurement_reflns_used 90965
_cell_measurement_temperature 100(2)
_cell_measurement_theta_max 26.37
_cell_measurement_theta_min 1.97
_cell_volume 5853.8(5)
_computing_cell_refinement 'SAINT 7.64A (Bruker-AXS, 2009)'
_computing_data_collection 'APEX2 v2009.3.0 (Bruker-AXS,2009)'
_computing_data_reduction 'SAINT 7.64A (Bruker-AXS, 2009)'
_computing_molecular_graphics 'Olex2 (Dolomanov et al., 2009)'
_computing_publication_material 'Olex2 (Dolomanov et al., 2009)'
_computing_structure_refinement 'XL (Sheldrick, 2008)'
_computing_structure_solution 'SIR2004 (Burla et al., 2007)'
_diffrn_ambient_temperature 100.01
_diffrn_measured_fraction_theta_full 0.998
_diffrn_measured_fraction_theta_max 0.998
_diffrn_measurement_device_type
;
Bruker D8 goniometer with CCD area detector
;
_diffrn_measurement_method 'phi and omega scans'
_diffrn_radiation_monochromator graphite
_diffrn_radiation_type MoK\a
_diffrn_radiation_wavelength 0.71073
_diffrn_reflns_av_R_equivalents 0.0740
_diffrn_reflns_av_unetI/netI 0.0314
_diffrn_reflns_limit_h_max 24
_diffrn_reflns_limit_h_min -24
_diffrn_reflns_limit_k_max 20
_diffrn_reflns_limit_k_min -20
_diffrn_reflns_limit_l_max 24
_diffrn_reflns_limit_l_min -24
_diffrn_reflns_number 96101
_diffrn_reflns_theta_full 27.14
_diffrn_reflns_theta_max 27.14
_diffrn_reflns_theta_min 1.97
_diffrn_source 'fine-focus sealed tube'
_exptl_absorpt_coefficient_mu 0.621
_exptl_absorpt_correction_T_max 0.8796
_exptl_absorpt_correction_T_min 0.8199
_exptl_absorpt_correction_type multi-scan
_exptl_absorpt_process_details 'SADABS (Sheldrick, 2008)'
_exptl_crystal_colour green
_exptl_crystal_density_diffrn 1.374
_exptl_crystal_density_method 'not measured'
_exptl_crystal_description block
_exptl_crystal_F_000 2536
_exptl_crystal_size_max 0.336
_exptl_crystal_size_mid 0.292
_exptl_crystal_size_min 0.214
_refine_diff_density_max 0.543
_refine_diff_density_min -0.340
_refine_diff_density_rms 0.062
_refine_ls_extinction_method none
_refine_ls_goodness_of_fit_ref 1.023
_refine_ls_hydrogen_treatment constr
_refine_ls_matrix_type full
_refine_ls_number_parameters 394
_refine_ls_number_reflns 6477
_refine_ls_number_restraints 0
_refine_ls_restrained_S_all 1.023
_refine_ls_R_factor_all 0.0649
_refine_ls_R_factor_gt 0.0386
_refine_ls_shift/su_max 0.001
_refine_ls_shift/su_mean 0.000
_refine_ls_structure_factor_coef Fsqd
_refine_ls_weighting_details 'calc w=1/[\s^2^(Fo^2^)+(0.0503P)^2^+3.6805P] where P=(Fo^2^+2Fc^2^)/3'
_refine_ls_weighting_scheme calc
_refine_ls_wR_factor_gt 0.0900
_refine_ls_wR_factor_ref 0.1020
_reflns_number_gt 4740
_reflns_number_total 6477
_reflns_threshold_expression >2sigma(I)
_cod_data_source_file cs7b00969_si_002.cif
_cod_data_source_block 1-Co
_cod_database_code 4514089
_olex2_refinement_description
;
1. Fixed Uiso
 At 1.2 times of:
  All C(H) groups, All C(H,H) groups
 At 1.5 times of:
  All C(H,H,H) groups
2.a Secondary CH2 refined with riding coordinates:
 C17(H17A,H17B)
2.b Aromatic/amide H refined with riding coordinates:
 C3(H3), C2(H2), C20(H20), C15(H15), C13(H13), C12(H12), C34(H34), C31(H31),
 C8(H8), C7(H7), C22(H22), C23(H23), C26(H26), C27(H27)
2.c Idealised Me refined as rotating group:
 C37(H37A,H37B,H37C), C38(H38A,H38B,H38C), C36(H36A,H36B,H36C), C33(H33A,H33B,
 H33C), C30(H30A,H30B,H30C), C25(H25A,H25B,H25C)
;
_olex2_submission_special_instructions 'No special instructions were received'

loop_
_space_group_symop_id
_space_group_symop_operation_xyz
1 'x, y, z'
2 '-x+1/2, -y, z+1/2'
3 '-x, y+1/2, -z+1/2'
4 'x+1/2, -y+1/2, -z'
5 '-x, -y, -z'
6 'x-1/2, y, -z-1/2'
7 'x, -y-1/2, z-1/2'
8 '-x-1/2, y-1/2, z'

loop_
_atom_site_label
_atom_site_type_symbol
_atom_site_fract_x
_atom_site_fract_y
_atom_site_fract_z
_atom_site_U_iso_or_equiv
_atom_site_adp_type
_atom_site_occupancy
_atom_site_calc_flag
_atom_site_refinement_flags_posn
C4 C 0.60529(10) 1.04403(14) 1.10890(11) 0.0202(4) Uani 1 d .
C3 C 0.58782(10) 1.12964(14) 1.12700(12) 0.0246(5) Uani 1 d .
H3 H 0.5925 1.1551 1.1714 0.029 Uiso 1 calc R
C2 C 0.56356(11) 1.16690(14) 1.06919(12) 0.0260(5) Uani 1 d .
H2 H 0.5471 1.2234 1.0653 0.031 Uiso 1 calc R
C1 C 0.56721(10) 1.10609(14) 1.01505(12) 0.0230(4) Uani 1 d .
C20 C 0.56088(11) 1.12654(14) 0.94460(11) 0.0258(5) Uani 1 d .
H20 H 0.5463 1.1822 0.9331 0.031 Uiso 1 calc R
C19 C 0.57401(11) 1.07292(15) 0.89226(12) 0.0256(5) Uani 1 d .
C18 C 0.58517(12) 1.10135(16) 0.81763(12) 0.0308(5) Uani 1 d .
C37 C 0.53972(14) 1.17571(18) 0.79553(14) 0.0446(7) Uani 1 d .
H37A H 0.4912 1.1642 0.8080 0.067 Uiso 1 calc GR
H37B H 0.5433 1.1835 0.7452 0.067 Uiso 1 calc GR
H37C H 0.5555 1.2272 0.8191 0.067 Uiso 1 calc GR
C38 C 0.66258(13) 1.12336(19) 0.80878(14) 0.0444(7) Uani 1 d .
H38A H 0.6743 1.1714 0.8387 0.067 Uiso 1 calc GR
H38B H 0.6717 1.1383 0.7603 0.067 Uiso 1 calc GR
H38C H 0.6911 1.0744 0.8217 0.067 Uiso 1 calc GR
C17 C 0.56822(14) 1.01982(17) 0.77937(12) 0.0375(6) Uani 1 d .
H17A H 0.5194 1.0196 0.7629 0.045 Uiso 1 calc R
H17B H 0.5996 1.0116 0.7392 0.045 Uiso 1 calc R
C16 C 0.57981(11) 0.95288(16) 0.83363(12) 0.0299(5) Uani 1 d .
C15 C 0.58234(12) 0.86942(16) 0.81856(12) 0.0312(5) Uani 1 d .
H15 H 0.5805 0.8535 0.7711 0.037 Uiso 1 calc R
C14 C 0.58736(11) 0.80568(16) 0.86719(11) 0.0277(5) Uani 1 d .
C13 C 0.58382(12) 0.71794(16) 0.85111(12) 0.0330(6) Uani 1 d .
H13 H 0.5780 0.6940 0.8063 0.040 Uiso 1 calc R
C12 C 0.59019(11) 0.67508(15) 0.91101(12) 0.0296(5) Uani 1 d .
H12 H 0.5889 0.6154 0.9166 0.036 Uiso 1 calc R
C11 C 0.59932(10) 0.73648(14) 0.96477(11) 0.0227(4) Uani 1 d .
C10 C 0.61634(10) 0.71701(14) 1.03251(11) 0.0209(4) Uani 1 d .
C28 C 0.62615(11) 0.62601(13) 1.05070(10) 0.0213(4) Uani 1 d .
C35 C 0.69135(11) 0.58842(13) 1.03996(11) 0.0227(5) Uani 1 d .
C36 C 0.75136(11) 0.63845(15) 1.01056(13) 0.0309(5) Uani 1 d .
H36A H 0.7376 0.6635 0.9661 0.046 Uiso 1 calc GR
H36B H 0.7913 0.6009 1.0034 0.046 Uiso 1 calc GR
H36C H 0.7642 0.6835 1.0430 0.046 Uiso 1 calc GR
C34 C 0.70021(12) 0.50354(14) 1.05607(11) 0.0269(5) Uani 1 d .
H34 H 0.7447 0.4784 1.0499 0.032 Uiso 1 calc R
C32 C 0.64569(13) 0.45437(14) 1.08092(12) 0.0306(5) Uani 1 d .
C33 C 0.65656(16) 0.36200(16) 1.09684(14) 0.0431(7) Uani 1 d .
H33A H 0.6514 0.3288 1.0542 0.065 Uiso 1 calc GR
H33B H 0.6219 0.3434 1.1309 0.065 Uiso 1 calc GR
H33C H 0.7034 0.3537 1.1158 0.065 Uiso 1 calc GR
C31 C 0.58167(13) 0.49231(16) 1.08989(12) 0.0337(6) Uani 1 d .
H31 H 0.5439 0.4591 1.1064 0.040 Uiso 1 calc R
C29 C 0.57044(12) 0.57735(15) 1.07565(12) 0.0294(5) Uani 1 d .
C30 C 0.49967(13) 0.61646(18) 1.08621(16) 0.0479(7) Uani 1 d .
H30A H 0.5051 0.6743 1.1037 0.072 Uiso 1 calc GR
H30B H 0.4733 0.5828 1.1199 0.072 Uiso 1 calc GR
H30C H 0.4746 0.6176 1.0420 0.072 Uiso 1 calc GR
C9 C 0.63051(10) 0.77906(13) 1.08231(10) 0.0188(4) Uani 1 d .
C8 C 0.65789(10) 0.76121(14) 1.14934(11) 0.0226(5) Uani 1 d .
H8 H 0.6680 0.7069 1.1678 0.027 Uiso 1 calc R
C7 C 0.66688(11) 0.83648(14) 1.18184(11) 0.0225(4) Uani 1 d .
H7 H 0.6859 0.8449 1.2268 0.027 Uiso 1 calc R
C6 C 0.64240(10) 0.90053(13) 1.13601(10) 0.0192(4) Uani 1 d .
C5 C 0.63569(10) 0.98611(13) 1.15302(10) 0.0196(4) Uani 1 d .
C21 C 0.66309(10) 1.01944(13) 1.22035(11) 0.0210(4) Uani 1 d .
C22 C 0.63891(11) 0.99369(14) 1.28482(11) 0.0236(5) Uani 1 d .
H22 H 0.6058 0.9492 1.2876 0.028 Uiso 1 calc R
C23 C 0.66233(11) 1.03197(14) 1.34517(11) 0.0257(5) Uani 1 d .
H23 H 0.6455 1.0125 1.3887 0.031 Uiso 1 calc R
C24 C 0.70960(11) 1.09787(14) 1.34348(11) 0.0255(5) Uani 1 d .
C25 C 0.73115(14) 1.14283(18) 1.40877(12) 0.0394(6) Uani 1 d .
H25A H 0.6899 1.1663 1.4316 0.059 Uiso 1 calc GR
H25B H 0.7634 1.1887 1.3972 0.059 Uiso 1 calc GR
H25C H 0.7542 1.1027 1.4400 0.059 Uiso 1 calc GR
C26 C 0.73507(11) 1.12228(15) 1.27927(12) 0.0293(5) Uani 1 d .
H26 H 0.7684 1.1665 1.2767 0.035 Uiso 1 calc R
C27 C 0.71287(11) 1.08349(15) 1.21883(11) 0.0275(5) Uani 1 d .
H27 H 0.7319 1.1008 1.1756 0.033 Uiso 1 calc R
N1 N 0.58968(8) 1.02950(11) 1.03948(9) 0.0192(4) Uani 1 d .
N4 N 0.58162(8) 0.98685(12) 0.89907(9) 0.0236(4) Uani 1 d .
N3 N 0.59573(8) 0.81757(11) 0.93720(9) 0.0217(4) Uani 1 d .
N2 N 0.62162(8) 0.86504(11) 1.07336(9) 0.0180(4) Uani 1 d .
Co1 Co 0.595609(13) 0.924301(18) 0.987547(14) 0.01851(9) Uani 1 d .

loop_
_atom_site_aniso_label
_atom_site_aniso_U_11
_atom_site_aniso_U_22
_atom_site_aniso_U_33
_atom_site_aniso_U_23
_atom_site_aniso_U_13
_atom_site_aniso_U_12
C4 0.0186(9) 0.0226(11) 0.0194(11) -0.0032(9) 0.0008(8) -0.0022(8)
C3 0.0242(10) 0.0229(11) 0.0266(12) -0.0035(9) 0.0009(9) -0.0009(9)
C2 0.0218(10) 0.0233(11) 0.0331(13) -0.0011(10) -0.0011(9) 0.0021(9)
C1 0.0166(9) 0.0252(11) 0.0270(11) 0.0019(10) -0.0004(9) 0.0006(8)
C20 0.0222(10) 0.0273(12) 0.0278(12) 0.0043(10) -0.0052(9) 0.0037(9)
C19 0.0184(9) 0.0332(13) 0.0252(12) 0.0070(10) -0.0046(8) 0.0035(9)
C18 0.0280(11) 0.0405(14) 0.0239(12) 0.0102(10) -0.0021(9) 0.0049(10)
C37 0.0450(15) 0.0586(19) 0.0302(14) 0.0150(13) -0.0021(12) 0.0138(13)
C38 0.0344(13) 0.0634(19) 0.0353(15) 0.0174(14) 0.0018(11) 0.0004(13)
C17 0.0391(13) 0.0508(17) 0.0225(13) 0.0077(12) -0.0015(10) 0.0040(12)
C16 0.0273(11) 0.0433(14) 0.0191(12) 0.0035(10) -0.0004(9) 0.0037(10)
C15 0.0358(12) 0.0431(15) 0.0146(11) -0.0034(10) -0.0022(9) 0.0056(11)
C14 0.0251(11) 0.0397(13) 0.0182(11) -0.0073(10) -0.0025(9) 0.0066(10)
C13 0.0352(13) 0.0403(14) 0.0234(12) -0.0106(11) -0.0077(10) 0.0099(10)
C12 0.0325(12) 0.0267(12) 0.0296(13) -0.0114(10) -0.0087(10) 0.0053(10)
C11 0.0185(9) 0.0271(12) 0.0224(11) -0.0062(9) -0.0026(8) 0.0018(8)
C10 0.0167(9) 0.0244(11) 0.0214(11) -0.0043(9) 0.0005(8) 0.0009(8)
C28 0.0249(10) 0.0228(11) 0.0162(11) -0.0038(9) -0.0026(8) -0.0029(8)
C35 0.0269(10) 0.0231(12) 0.0182(10) -0.0007(9) -0.0049(9) -0.0020(8)
C36 0.0262(11) 0.0265(12) 0.0399(14) 0.0061(11) 0.0023(10) 0.0030(9)
C34 0.0335(11) 0.0256(12) 0.0215(11) -0.0026(9) -0.0066(9) 0.0018(9)
C32 0.0485(14) 0.0232(11) 0.0201(12) -0.0008(10) -0.0090(10) -0.0067(10)
C33 0.0631(18) 0.0263(13) 0.0400(16) 0.0042(12) -0.0086(13) -0.0091(12)
C31 0.0413(14) 0.0315(13) 0.0283(13) -0.0008(11) 0.0010(10) -0.0161(11)
C29 0.0301(11) 0.0323(13) 0.0259(12) -0.0057(11) 0.0028(9) -0.0082(10)
C30 0.0324(13) 0.0480(17) 0.063(2) -0.0013(15) 0.0155(13) -0.0092(12)
C9 0.0179(9) 0.0210(11) 0.0177(10) -0.0013(8) 0.0022(8) 0.0009(8)
C8 0.0257(10) 0.0230(11) 0.0190(11) 0.0006(9) -0.0010(8) 0.0021(9)
C7 0.0251(10) 0.0275(12) 0.0148(10) -0.0010(9) -0.0021(8) 0.0004(9)
C6 0.0177(9) 0.0245(11) 0.0154(10) -0.0026(8) 0.0013(8) -0.0016(8)
C5 0.0194(10) 0.0234(11) 0.0160(10) -0.0017(9) 0.0019(8) -0.0020(8)
C21 0.0241(10) 0.0218(11) 0.0171(11) -0.0033(9) -0.0002(8) 0.0019(8)
C22 0.0255(10) 0.0241(11) 0.0213(11) -0.0008(9) -0.0001(8) -0.0014(9)
C23 0.0280(11) 0.0321(13) 0.0170(11) -0.0011(9) 0.0026(9) 0.0022(9)
C24 0.0255(11) 0.0300(12) 0.0210(11) -0.0061(9) -0.0016(9) 0.0000(9)
C25 0.0445(14) 0.0516(16) 0.0221(13) -0.0075(12) -0.0036(10) -0.0140(12)
C26 0.0293(11) 0.0317(13) 0.0269(12) -0.0040(10) 0.0004(9) -0.0096(10)
C27 0.0277(11) 0.0349(13) 0.0199(11) -0.0022(10) 0.0019(9) -0.0052(10)
N1 0.0177(8) 0.0230(9) 0.0169(8) 0.0010(7) -0.0020(7) 0.0001(7)
N4 0.0203(8) 0.0330(11) 0.0175(9) 0.0006(8) -0.0011(7) 0.0032(7)
N3 0.0220(8) 0.0284(10) 0.0147(9) -0.0033(7) -0.0022(7) 0.0032(7)
N2 0.0175(8) 0.0216(9) 0.0149(9) -0.0024(7) -0.0005(6) -0.0008(7)
Co1 0.01785(13) 0.02383(16) 0.01383(14) -0.00106(12) -0.00125(11) 0.00153(11)

loop_
_atom_type_symbol
_atom_type_description
_atom_type_scat_dispersion_real
_atom_type_scat_dispersion_imag
_atom_type_scat_source
C C 0.0033 0.0016 'International Tables Vol C Tables 4.2.6.8 and 6.1.1.4'
H H 0.0000 0.0000 'International Tables Vol C Tables 4.2.6.8 and 6.1.1.4'
N N 0.0061 0.0033 'International Tables Vol C Tables 4.2.6.8 and 6.1.1.4'
Co Co 0.3494 0.9721 'International Tables Vol C Tables 4.2.6.8 and 6.1.1.4'

loop_
_geom_angle_atom_site_label_1
_geom_angle_atom_site_label_2
_geom_angle_atom_site_label_3
_geom_angle
C5 C4 C3 125.03(19)
C5 C4 N1 125.12(19)
N1 C4 C3 109.80(18)
C2 C3 C4 107.0(2)
C3 C2 C1 107.20(19)
C20 C1 C2 123.5(2)
N1 C1 C2 111.17(19)
N1 C1 C20 124.4(2)
C19 C20 C1 124.5(2)
C20 C19 C18 123.4(2)
C20 C19 N4 125.0(2)
N4 C19 C18 111.6(2)
C19 C18 C37 114.3(2)
C19 C18 C38 107.94(18)
C37 C18 C38 110.4(2)
C17 C18 C19 100.27(19)
C17 C18 C37 113.3(2)
C17 C18 C38 110.2(2)
C16 C17 C18 103.13(19)
C15 C16 C17 122.8(2)
C15 C16 N4 125.4(2)
N4 C16 C17 111.6(2)
C16 C15 C14 124.7(2)
C15 C14 C13 124.1(2)
N3 C14 C15 125.2(2)
N3 C14 C13 110.7(2)
C12 C13 C14 107.4(2)
C13 C12 C11 107.0(2)
C10 C11 C12 124.3(2)
C10 C11 N3 125.39(19)
N3 C11 C12 110.03(19)
C11 C10 C28 117.83(19)
C11 C10 C9 122.6(2)
C9 C10 C28 119.32(19)
C35 C28 C10 119.12(18)
C35 C28 C29 120.0(2)
C29 C28 C10 120.85(19)
C28 C35 C36 121.07(19)
C34 C35 C28 119.1(2)
C34 C35 C36 119.8(2)
C35 C34 C32 121.7(2)
C34 C32 C33 120.5(2)
C31 C32 C34 118.2(2)
C31 C32 C33 121.3(2)
C32 C31 C29 122.3(2)
C28 C29 C30 120.6(2)
C31 C29 C28 118.7(2)
C31 C29 C30 120.7(2)
C10 C9 C8 123.78(19)
N2 C9 C10 125.47(19)
N2 C9 C8 110.74(18)
C7 C8 C9 107.03(19)
C8 C7 C6 107.17(18)
C5 C6 C7 124.97(19)
N2 C6 C7 110.30(18)
N2 C6 C5 124.60(19)
C4 C5 C6 122.46(19)
C4 C5 C21 116.76(18)
C6 C5 C21 120.77(18)
C22 C21 C5 123.78(18)
C22 C21 C27 117.50(19)
C27 C21 C5 118.62(18)
C23 C22 C21 121.0(2)
C24 C23 C22 121.5(2)
C23 C24 C25 121.1(2)
C23 C24 C26 117.6(2)
C26 C24 C25 121.3(2)
C27 C26 C24 121.3(2)
C26 C27 C21 121.0(2)
C4 N1 Co1 128.62(14)
C1 N1 C4 104.66(18)
C1 N1 Co1 126.70(15)
C19 N4 Co1 126.01(15)
C16 N4 C19 107.27(19)
C16 N4 Co1 126.69(16)
C14 N3 C11 104.82(18)
C14 N3 Co1 127.52(16)
C11 N3 Co1 127.51(14)
C9 N2 C6 104.67(17)
C9 N2 Co1 127.27(14)
C6 N2 Co1 127.73(14)
N1 Co1 N4 90.50(7)
N1 Co1 N3 176.52(7)
N1 Co1 N2 89.37(7)
N3 Co1 N4 90.19(7)
N3 Co1 N2 90.37(7)
N2 Co1 N4 173.01(7)

loop_
_geom_bond_atom_site_label_1
_geom_bond_atom_site_label_2
_geom_bond_distance
C4 C3 1.437(3)
C4 C5 1.379(3)
C4 N1 1.391(3)
C3 C2 1.344(3)
C2 C1 1.421(3)
C1 C20 1.402(3)
C1 N1 1.369(3)
C20 C19 1.342(3)
C19 C18 1.523(3)
C19 N4 1.375(3)
C18 C37 1.525(3)
C18 C38 1.536(3)
C18 C17 1.520(4)
C17 C16 1.505(3)
C16 C15 1.352(4)
C16 N4 1.372(3)
C15 C14 1.380(3)
C14 C13 1.423(3)
C14 N3 1.372(3)
C13 C12 1.345(3)
C12 C11 1.431(3)
C11 C10 1.381(3)
C11 N3 1.389(3)
C10 C28 1.493(3)
C10 C9 1.399(3)
C28 C35 1.401(3)
C28 C29 1.403(3)
C35 C36 1.508(3)
C35 C34 1.388(3)
C34 C32 1.389(3)
C32 C33 1.507(3)
C32 C31 1.379(3)
C31 C29 1.389(3)
C29 C30 1.507(3)
C9 C8 1.424(3)
C9 N2 1.381(3)
C8 C7 1.356(3)
C7 C6 1.424(3)
C6 C5 1.398(3)
C6 N2 1.390(3)
C5 C21 1.497(3)
C21 C22 1.388(3)
C21 C27 1.393(3)
C22 C23 1.387(3)
C23 C24 1.382(3)
C24 C25 1.504(3)
C24 C26 1.386(3)
C26 C27 1.384(3)
N1 Co1 1.9445(17)
N4 Co1 1.9901(18)
N3 Co1 1.9465(18)
N2 Co1 1.9660(17)
